data_7043639
loop_
_publ_author_name
'Biswas, Nirmalendu'
'Patra, Debashis'
'Mondal, Bipul'
'Bera, Sachinath'
'Acharyya, Swarnali'
'Biswas, Anup Kumar'
'Mukhopadhyay, Titas Kumar'
'Pal, Amrita'
'Drew, Michael G. B.'
'Ghosh, Tapas'

_publ_section_title
;
 Exploring the effect of hydroxylic and non-hydroxylic solvents on the
 reaction of [VIVO(\b-diketonate)2] with 2-Aminobenzoylhydrazide in
 aerobic and anaerobic conditions. Valence delocalisation in mixed-valence
 VIV-O-VV species
;
_journal_name_full 'Dalton Trans.'
_journal_paper_doi 10.1039/C7DT01776F
_journal_year 2017
_chemical_formula_sum 'C17 H17 N3 O2'
_chemical_formula_weight 295.34
_chemical_name_systematic
;
 ?
;
_space_group_IT_number 7
_symmetry_cell_setting monoclinic
_symmetry_space_group_name_Hall 'P -2yac'
_symmetry_space_group_name_H-M 'P 1 n 1'
_atom_sites_solution_hydrogens geom
_atom_sites_solution_primary direct
_atom_sites_solution_secondary difmap
_audit_creation_method SHELXL-97
_audit_update_record
;
2017-01-25 deposited with the CCDC.
2017-07-14 downloaded from the CCDC.
;
_cell_angle_alpha 90.00
_cell_angle_beta 116.24(3)
_cell_angle_gamma 90.00
_cell_formula_units_Z 2
_cell_length_a 9.947(2)
_cell_length_b 7.6029(14)
_cell_length_c 10.880(2)
_cell_measurement_reflns_used 4552
_cell_measurement_temperature 150(2)
_cell_measurement_theta_max 30.00
_cell_measurement_theta_min 3.40
_cell_volume 738.0(3)
_computing_cell_refinement 'Crysalis, Oxford Diffraction'
_computing_data_collection 'Crysalis, Oxford Diffraction'
_computing_data_reduction 'Crysalis, Oxford Diffraction'
_computing_molecular_graphics PLATON(Spek,2004)
_computing_publication_material 'SHELXL, PLATON, WINGX (Ferrugia, 2012)'
_computing_structure_refinement 'SHELXL (Sheldrick, 2008)'
_computing_structure_solution 'SHELXS (Sheldrick, 2008)'
_diffrn_ambient_temperature 150(2)
_diffrn_measured_fraction_theta_full 0.977
_diffrn_measured_fraction_theta_max 0.977
_diffrn_measurement_device_type 'Oxford Diffaction X-Calibor System'
_diffrn_measurement_method '321 frames, counting time 10 s.'
_diffrn_radiation_monochromator graphite
_diffrn_radiation_source 'fine-focus sealed tube'
_diffrn_radiation_type MoK\a
_diffrn_radiation_wavelength 0.71073
_diffrn_reflns_av_R_equivalents 0.0388
_diffrn_reflns_av_sigmaI/netI 0.0542
_diffrn_reflns_limit_h_max 13
_diffrn_reflns_limit_h_min -13
_diffrn_reflns_limit_k_max 10
_diffrn_reflns_limit_k_min -10
_diffrn_reflns_limit_l_max 15
_diffrn_reflns_limit_l_min -7
_diffrn_reflns_number 4552
_diffrn_reflns_theta_full 29.98
_diffrn_reflns_theta_max 29.98
_diffrn_reflns_theta_min 3.40
_diffrn_standards_decay_% n/a
_diffrn_standards_interval_count n/a
_diffrn_standards_interval_time n/a
_exptl_absorpt_coefficient_mu 0.089
_exptl_absorpt_correction_type none
_exptl_crystal_colour white
_exptl_crystal_density_diffrn 1.329
_exptl_crystal_density_method 'not measured'
_exptl_crystal_description block
_exptl_crystal_F_000 312
_exptl_crystal_size_max 0.24
_exptl_crystal_size_mid 0.16
_exptl_crystal_size_min 0.15
_refine_diff_density_max 0.284
_refine_diff_density_min -0.196
_refine_diff_density_rms 0.048
_refine_ls_abs_structure_details 'Flack H D (1983), Acta Cryst. A39, 876-881'
_refine_ls_abs_structure_Flack -0.4(14)
_refine_ls_extinction_method none
_refine_ls_goodness_of_fit_ref 1.028
_refine_ls_hydrogen_treatment mixed
_refine_ls_matrix_type full
_refine_ls_number_parameters 212
_refine_ls_number_reflns 2444
_refine_ls_number_restraints 6
_refine_ls_restrained_S_all 1.027
_refine_ls_R_factor_all 0.0561
_refine_ls_R_factor_gt 0.0437
_refine_ls_shift/su_max 0.000
_refine_ls_shift/su_mean 0.000
_refine_ls_structure_factor_coef Fsqd
_refine_ls_weighting_details 'calc w=1/[\s^2^(Fo^2^)+(0.0438P)^2^+0.0000P] where P=(Fo^2^+2Fc^2^)/3'
_refine_ls_weighting_scheme calc
_refine_ls_wR_factor_gt 0.0903
_refine_ls_wR_factor_ref 0.0964
_reflns_number_gt 2103
_reflns_number_total 2444
_reflns_threshold_expression >2sigma(I)
_cod_data_source_file c7dt01776f2.cif
_cod_data_source_block H2L2
_cod_original_sg_symbol_H-M Pn
_cod_database_code 7043639

loop_
_symmetry_equiv_pos_as_xyz
'x, y, z'
'x+1/2, -y, z+1/2'

loop_
_atom_site_label
_atom_site_type_symbol
_atom_site_fract_x
_atom_site_fract_y
_atom_site_fract_z
_atom_site_U_iso_or_equiv
_atom_site_adp_type
_atom_site_occupancy
_atom_site_symmetry_multiplicity
_atom_site_calc_flag
_atom_site_refinement_flags
C15 C 0.9439(3) -0.1559(3) 0.1592(2) 0.0241(5) Uani 1 1 d .
H15 H 0.8947 -0.1292 0.0663 0.029 Uiso 1 1 calc R
C14 C 1.0975(3) -0.1808(3) 0.2217(2) 0.0243(5) Uani 1 1 d .
H14 H 1.1514 -0.1701 0.1707 0.029 Uiso 1 1 calc R
C13 C 1.1712(3) -0.2216(3) 0.3596(2) 0.0207(5) Uani 1 1 d .
H13 H 1.2743 -0.2395 0.4009 0.025 Uiso 1 1 calc R
C1 C 1.1634(3) -0.2817(3) 0.5870(2) 0.0159(5) Uani 1 1 d .
C12 C 1.0909(3) -0.2361(3) 0.4373(2) 0.0161(4) Uani 1 1 d .
C17 C 0.9367(3) -0.2105(3) 0.3737(2) 0.0203(5) Uani 1 1 d .
H17 H 0.8823 -0.2201 0.4244 0.024 Uiso 1 1 calc R
C2 C 1.3204(3) -0.2700(3) 0.6640(2) 0.0177(5) Uani 1 1 d .
H2 H 1.3772 -0.2398 0.6184 0.021 Uiso 1 1 calc R
C16 C 0.8632(3) -0.1705(3) 0.2350(2) 0.0228(5) Uani 1 1 d .
H16 H 0.7600 -0.1536 0.1930 0.027 Uiso 1 1 calc R
C3 C 1.3947(3) -0.3009(3) 0.8038(2) 0.0170(5) Uani 1 1 d .
C11 C 1.5585(3) -0.2685(3) 0.8809(2) 0.0240(5) Uani 1 1 d .
H11C H 1.6074 -0.3737 0.9287 0.036 Uiso 1 1 calc R
H11A H 1.5760 -0.1753 0.9457 0.036 Uiso 1 1 calc R
H11B H 1.5981 -0.2357 0.8181 0.036 Uiso 1 1 calc R
C4 C 1.3954(2) -0.2533(3) 1.1002(2) 0.0150(4) Uani 1 1 d .
C5 C 1.4607(2) -0.3036(3) 1.2475(2) 0.0154(4) Uani 1 1 d .
C10 C 1.4400(3) -0.4742(3) 1.2849(2) 0.0175(4) Uani 1 1 d .
H10 H 1.3859 -0.5552 1.2168 0.021 Uiso 1 1 calc R
C9 C 1.4984(3) -0.5246(3) 1.4206(2) 0.0206(5) Uani 1 1 d .
H9 H 1.4835 -0.6380 1.4442 0.025 Uiso 1 1 calc R
C8 C 1.5800(3) -0.4024(3) 1.5214(2) 0.0213(5) Uani 1 1 d .
H8 H 1.6195 -0.4350 1.6131 0.026 Uiso 1 1 calc R
C7 C 1.6032(3) -0.2344(3) 1.4878(2) 0.0216(5) Uani 1 1 d .
H7 H 1.6607 -0.1566 1.5571 0.026 Uiso 1 1 calc R
C6 C 1.5413(2) -0.1778(3) 1.3499(2) 0.0182(5) Uani 1 1 d .
N1 N 1.3205(2) -0.3576(3) 0.87358(17) 0.0181(4) Uani 1 1 d D
N2 N 1.3910(2) -0.3848(3) 1.01431(17) 0.0175(4) Uani 1 1 d D
O2 O 1.07931(18) -0.3273(2) 0.64039(15) 0.0209(4) Uani 1 1 d .
O3 O 1.3485(2) -0.1039(2) 1.05826(16) 0.0236(4) Uani 1 1 d .
N3 N 1.5615(3) -0.0075(3) 1.3220(2) 0.0263(5) Uani 1 1 d D
H1 H 1.224(2) -0.372(4) 0.833(3) 0.032 Uiso 1 1 d D
HN2 H 1.433(3) -0.489(3) 1.041(3) 0.032 Uiso 1 1 d D
H3B H 1.636(3) 0.049(3) 1.383(2) 0.032 Uiso 1 1 d D
H3A H 1.523(3) 0.030(4) 1.2388(19) 0.032 Uiso 1 1 d D

loop_
_atom_site_aniso_label
_atom_site_aniso_U_11
_atom_site_aniso_U_22
_atom_site_aniso_U_33
_atom_site_aniso_U_23
_atom_site_aniso_U_13
_atom_site_aniso_U_12
C15 0.0271(14) 0.0291(14) 0.0120(9) 0.0021(9) 0.0049(9) 0.0079(10)
C14 0.0287(15) 0.0302(13) 0.0167(11) 0.0031(9) 0.0125(10) 0.0060(11)
C13 0.0199(13) 0.0240(12) 0.0179(10) 0.0022(9) 0.0081(9) 0.0051(9)
C1 0.0206(13) 0.0144(11) 0.0123(9) -0.0025(8) 0.0070(9) -0.0008(8)
C12 0.0179(12) 0.0180(11) 0.0118(9) -0.0004(8) 0.0060(8) 0.0015(8)
C17 0.0203(13) 0.0252(13) 0.0137(10) -0.0001(9) 0.0060(9) 0.0001(9)
C2 0.0177(12) 0.0219(12) 0.0141(9) 0.0014(8) 0.0077(8) -0.0011(9)
C16 0.0185(13) 0.0291(13) 0.0162(10) 0.0000(9) 0.0035(9) 0.0034(10)
C3 0.0175(12) 0.0183(11) 0.0136(9) -0.0010(8) 0.0054(8) 0.0008(9)
C11 0.0161(12) 0.0326(13) 0.0201(10) 0.0025(10) 0.0052(9) -0.0026(10)
C4 0.0097(10) 0.0204(11) 0.0124(9) 0.0006(8) 0.0028(7) -0.0017(8)
C5 0.0124(11) 0.0216(12) 0.0116(9) -0.0001(8) 0.0046(8) 0.0023(9)
C10 0.0149(11) 0.0217(11) 0.0153(10) 0.0010(9) 0.0061(8) 0.0015(9)
C9 0.0204(12) 0.0245(13) 0.0178(10) 0.0040(9) 0.0094(9) 0.0022(9)
C8 0.0160(12) 0.0341(15) 0.0130(9) 0.0046(9) 0.0058(8) 0.0041(10)
C7 0.0192(13) 0.0293(14) 0.0144(11) -0.0046(9) 0.0057(9) -0.0020(10)
C6 0.0138(12) 0.0245(12) 0.0162(10) -0.0030(9) 0.0065(8) 0.0008(9)
N1 0.0153(10) 0.0261(11) 0.0109(8) 0.0007(7) 0.0040(7) -0.0020(8)
N2 0.0203(11) 0.0193(10) 0.0094(8) 0.0019(7) 0.0034(7) 0.0010(8)
O2 0.0196(9) 0.0283(9) 0.0143(7) 0.0016(6) 0.0071(6) -0.0044(7)
O3 0.0280(10) 0.0218(9) 0.0166(7) 0.0033(6) 0.0060(7) 0.0051(7)
N3 0.0288(13) 0.0258(12) 0.0175(9) -0.0003(8) 0.0041(8) -0.0064(9)

loop_
_atom_type_symbol
_atom_type_description
_atom_type_scat_dispersion_real
_atom_type_scat_dispersion_imag
_atom_type_scat_source
C C 0.0033 0.0016 'International Tables Vol C Tables 4.2.6.8 and 6.1.1.4'
H H 0.0000 0.0000 'International Tables Vol C Tables 4.2.6.8 and 6.1.1.4'
N N 0.0061 0.0033 'International Tables Vol C Tables 4.2.6.8 and 6.1.1.4'
O O 0.0106 0.0060 'International Tables Vol C Tables 4.2.6.8 and 6.1.1.4'

loop_
_geom_angle_atom_site_label_1
_geom_angle_atom_site_label_2
_geom_angle_atom_site_label_3
_geom_angle
C14 C15 C16 120.1(2)
C14 C15 H15 120.0
C16 C15 H15 120.0
C15 C14 C13 120.3(2)
C15 C14 H14 119.9
C13 C14 H14 119.9
C14 C13 C12 120.1(2)
C14 C13 H13 119.9
C12 C13 H13 119.9
O2 C1 C2 121.99(18)
O2 C1 C12 117.71(19)
C2 C1 C12 120.29(19)
C17 C12 C13 119.15(19)
C17 C12 C1 117.89(19)
C13 C12 C1 123.0(2)
C16 C17 C12 120.4(2)
C16 C17 H17 119.8
C12 C17 H17 119.8
C3 C2 C1 123.6(2)
C3 C2 H2 118.2
C1 C2 H2 118.2
C15 C16 C17 119.9(2)
C15 C16 H16 120.0
C17 C16 H16 120.0
N1 C3 C2 121.1(2)
N1 C3 C11 118.25(19)
C2 C3 C11 120.7(2)
C3 C11 H11C 109.5
C3 C11 H11A 109.5
H11C C11 H11A 109.5
C3 C11 H11B 109.5
H11C C11 H11B 109.5
H11A C11 H11B 109.5
O3 C4 N2 122.13(19)
O3 C4 C5 123.2(2)
N2 C4 C5 114.71(18)
C10 C5 C6 120.08(18)
C10 C5 C4 119.98(19)
C6 C5 C4 119.93(19)
C9 C10 C5 121.4(2)
C9 C10 H10 119.3
C5 C10 H10 119.3
C10 C9 C8 118.7(2)
C10 C9 H9 120.6
C8 C9 H9 120.6
C7 C8 C9 121.2(2)
C7 C8 H8 119.4
C9 C8 H8 119.4
C8 C7 C6 121.3(2)
C8 C7 H7 119.4
C6 C7 H7 119.4
N3 C6 C7 119.2(2)
N3 C6 C5 123.56(19)
C7 C6 C5 117.3(2)
C3 N1 N2 122.38(19)
C3 N1 H1 120.9(19)
N2 N1 H1 116.6(19)
C4 N2 N1 119.73(18)
C4 N2 HN2 124.7(18)
N1 N2 HN2 115.5(18)
C6 N3 H3B 117.5(19)
C6 N3 H3A 120.6(19)
H3B N3 H3A 119(3)

loop_
_geom_bond_atom_site_label_1
_geom_bond_atom_site_label_2
_geom_bond_distance
C15 C14 1.383(4)
C15 C16 1.386(4)
C15 H15 0.9300
C14 C13 1.384(3)
C14 H14 0.9300
C13 C12 1.400(3)
C13 H13 0.9300
C1 O2 1.260(3)
C1 C2 1.411(3)
C1 C12 1.501(3)
C12 C17 1.390(3)
C17 C16 1.389(3)
C17 H17 0.9300
C2 C3 1.386(3)
C2 H2 0.9300
C16 H16 0.9300
C3 N1 1.342(3)
C3 C11 1.488(3)
C11 H11C 0.9600
C11 H11A 0.9600
C11 H11B 0.9600
C4 O3 1.236(3)
C4 N2 1.356(3)
C4 C5 1.489(3)
C5 C10 1.401(3)
C5 C6 1.417(3)
C10 C9 1.381(3)
C10 H10 0.9300
C9 C8 1.391(3)
C9 H9 0.9300
C8 C7 1.376(4)
C8 H8 0.9300
C7 C6 1.413(3)
C7 H7 0.9300
C6 N3 1.366(3)
N1 N2 1.389(2)
N1 H1 0.866(18)
N2 HN2 0.884(17)
N3 H3B 0.857(17)
N3 H3A 0.861(17)

loop_
_geom_hbond_atom_site_label_D
_geom_hbond_atom_site_label_H
_geom_hbond_atom_site_label_A
_geom_hbond_distance_DH
_geom_hbond_distance_HA
_geom_hbond_distance_DA
_geom_hbond_angle_DHA
_geom_hbond_site_symmetry_A
N1 H1 O2 0.866(18) 1.98(2) 2.620(3) 130(2) .
N2 HN2 O2 0.884(17) 1.959(19) 2.812(3) 162(3) 2_545
N3 H3A O3 0.861(17) 2.21(2) 2.808(3) 126(2) .
N3 H3B O3 0.857(17) 2.173(19) 2.997(3) 161(3) 2

loop_
_geom_torsion_atom_site_label_1
_geom_torsion_atom_site_label_2
_geom_torsion_atom_site_label_3
_geom_torsion_atom_site_label_4
_geom_torsion
C16 C15 C14 C13 0.4(4)
C15 C14 C13 C12 -0.7(4)
C14 C13 C12 C17 0.5(3)
C14 C13 C12 C1 179.4(2)
O2 C1 C12 C17 13.4(3)
C2 C1 C12 C17 -165.5(2)
O2 C1 C12 C13 -165.5(2)
C2 C1 C12 C13 15.6(3)
C13 C12 C17 C16 -0.1(3)
C1 C12 C17 C16 -179.1(2)
O2 C1 C2 C3 -2.3(3)
C12 C1 C2 C3 176.5(2)
C14 C15 C16 C17 -0.1(4)
C12 C17 C16 C15 -0.1(4)
C1 C2 C3 N1 5.0(4)
C1 C2 C3 C11 -173.7(2)
O3 C4 C5 C10 146.5(2)
N2 C4 C5 C10 -33.5(3)
O3 C4 C5 C6 -32.4(3)
N2 C4 C5 C6 147.7(2)
C6 C5 C10 C9 -0.8(3)
C4 C5 C10 C9 -179.6(2)
C5 C10 C9 C8 -0.4(3)
C10 C9 C8 C7 -0.2(4)
C9 C8 C7 C6 2.0(4)
C8 C7 C6 N3 177.0(2)
C8 C7 C6 C5 -3.0(3)
C10 C5 C6 N3 -177.6(2)
C4 C5 C6 N3 1.3(3)
C10 C5 C6 C7 2.4(3)
C4 C5 C6 C7 -178.7(2)
C2 C3 N1 N2 -178.1(2)
C11 C3 N1 N2 0.7(3)
O3 C4 N2 N1 -5.6(3)
C5 C4 N2 N1 174.33(19)
C3 N1 N2 C4 92.3(3)
